data_7241235
loop_
_publ_author_name
'Shen, Jinhui'
'Yu, Aimin'
'Zhang, Lei'
'Meng, Xiangtai'

_publ_section_title
;
 Construction of benzothiophene fused pyrrolidone in water via a
 catalyst-free process and a mechanism study
;
_journal_issue 20
_journal_name_full 'Green Chemistry'
_journal_page_first 6798
_journal_page_last 6803
_journal_paper_doi 10.1039/D0GC01860K
_journal_volume 22
_journal_year 2020
_chemical_formula_moiety 'C20 H23 N O4 S'
_chemical_formula_sum 'C20 H23 N O4 S'
_chemical_formula_weight 373.45
_chemical_name_systematic qq
_space_group_crystal_system triclinic
_space_group_IT_number 2
_space_group_name_Hall '-P 1'
_space_group_name_H-M_alt 'P -1'
_atom_sites_solution_hydrogens geom
_audit_creation_date 2019-10-08
_audit_creation_method
;
Olex2 1.2
(compiled 2018.05.29 svn.r3508 for OlexSys, GUI svn.r5506)
;
_audit_update_record
;
2020-05-28 deposited with the CCDC.	2020-09-01 downloaded from the CCDC.
;
_cell_angle_alpha 75.859(3)
_cell_angle_beta 82.328(3)
_cell_angle_gamma 69.425(3)
_cell_formula_units_Z 2
_cell_length_a 9.489(2)
_cell_length_b 10.341(2)
_cell_length_c 12.078(3)
_cell_measurement_reflns_used 2719
_cell_measurement_temperature 296.15
_cell_measurement_theta_max 21.94
_cell_measurement_theta_min 2.30
_cell_volume 1074.5(4)
_computing_cell_refinement 'SAINT v8.37A (Bruker, 2015)'
_computing_data_reduction 'SAINT v8.37A (Bruker, 2015)'
_computing_molecular_graphics 'Olex2 (Dolomanov et al., 2009)'
_computing_publication_material 'Olex2 (Dolomanov et al., 2009)'
_computing_structure_refinement 'ShelXL (Sheldrick, 2015)'
_computing_structure_solution 'SHELXT 2014/5 (Sheldrick, 2014)'
_diffrn_ambient_temperature 296.15
_diffrn_measured_fraction_theta_full 0.998
_diffrn_measured_fraction_theta_max 0.998
_diffrn_measurement_device_type 'Bruker APEX-II CCD'
_diffrn_measurement_method '\f and \w scans'
_diffrn_radiation_type MoK\a
_diffrn_radiation_wavelength 0.71073
_diffrn_reflns_av_R_equivalents 0.0296
_diffrn_reflns_av_unetI/netI 0.0378
_diffrn_reflns_Laue_measured_fraction_full 0.998
_diffrn_reflns_Laue_measured_fraction_max 0.998
_diffrn_reflns_limit_h_max 11
_diffrn_reflns_limit_h_min -11
_diffrn_reflns_limit_k_max 12
_diffrn_reflns_limit_k_min -12
_diffrn_reflns_limit_l_max 14
_diffrn_reflns_limit_l_min -14
_diffrn_reflns_number 11215
_diffrn_reflns_point_group_measured_fraction_full 0.998
_diffrn_reflns_point_group_measured_fraction_max 0.998
_diffrn_reflns_theta_full 24.999
_diffrn_reflns_theta_max 24.999
_diffrn_reflns_theta_min 1.741
_diffrn_standards_number 0
_exptl_absorpt_coefficient_mu 0.172
_exptl_absorpt_correction_T_max 0.7456
_exptl_absorpt_correction_T_min 0.6899
_exptl_absorpt_correction_type multi-scan
_exptl_absorpt_process_details
'SADABS-2016/2 (Bruker,2016/2) was used for absorption correction. wR2(int) was 0.0484 before and 0.0390 after correction. The Ratio of minimum to maximum transmission is 0.9253. The \l/2 correction factor is Not present.'
_exptl_crystal_colour 'clear whiteish colourless'
_exptl_crystal_colour_lustre clear
_exptl_crystal_colour_modifier whiteish
_exptl_crystal_colour_primary colourless
_exptl_crystal_density_diffrn 1.154
_exptl_crystal_description block
_exptl_crystal_F_000 396
_exptl_crystal_size_max 0.08
_exptl_crystal_size_mid 0.07
_exptl_crystal_size_min 0.06
_refine_diff_density_max 0.370
_refine_diff_density_min -0.345
_refine_diff_density_rms 0.038
_refine_ls_extinction_method none
_refine_ls_goodness_of_fit_ref 1.032
_refine_ls_hydrogen_treatment constr
_refine_ls_matrix_type full
_refine_ls_number_parameters 238
_refine_ls_number_reflns 3792
_refine_ls_number_restraints 0
_refine_ls_restrained_S_all 1.032
_refine_ls_R_factor_all 0.0843
_refine_ls_R_factor_gt 0.0513
_refine_ls_shift/su_max 0.000
_refine_ls_shift/su_mean 0.000
_refine_ls_structure_factor_coef Fsqd
_refine_ls_weighting_details 'w=1/[\s^2^(Fo^2^)+(0.0648P)^2^+0.3616P] where P=(Fo^2^+2Fc^2^)/3'
_refine_ls_weighting_scheme calc
_refine_ls_wR_factor_gt 0.1276
_refine_ls_wR_factor_ref 0.1449
_reflns_Friedel_coverage 0.000
_reflns_number_gt 2485
_reflns_number_total 3792
_reflns_threshold_expression 'I > 2\s(I)'
_cod_data_source_file d0gc01860k2.cif
_cod_data_source_block zj2222_sq
_cod_depositor_comments 'Adding full bibliography for 7241227--7241236.cif.'
_cod_database_code 7241235
_shelx_shelxl_version_number 2018/3
_shelx_space_group_comment
;
The symmetry employed for this shelxl refinement is uniquely defined
by the following loop, which should always be used as a source of
symmetry information in preference to the above space-group names.
They are only intended as comments.
;
_shelx_estimated_absorpt_t_max 0.990
_shelx_estimated_absorpt_t_min 0.986
_olex2_refinement_description
;
1. Fixed Uiso
 At 1.2 times of:
  All C(H) groups, All C(H,H) groups
 At 1.5 times of:
  All C(H,H,H) groups, All O(H) groups
2.a Ternary CH refined with riding coordinates:
 C7(H7), C13(H13)
2.b Secondary CH2 refined with riding coordinates:
 C2(H2A,H2B), C6(H6A,H6B), C8(H8A,H8B), C9(H9A,H9B), C10(H10A,H10B)
2.c Aromatic/amide H refined with riding coordinates:
 C4(H4A), C16(H16), C17(H17), C19(H19)
2.d Idealised Me refined as rotating group:
 C1(H1A,H1B,H1C), C20(H20A,H20B,H20C)
2.e Idealised tetrahedral OH refined as rotating group:
 O4(H4)
;
_platon_squeeze_void_probe_radius 1.20
_olex2_submission_special_instructions 'No special instructions were received'

loop_
_space_group_symop_operation_xyz
'x, y, z'
'-x, -y, -z'

loop_
_atom_site_label
_atom_site_type_symbol
_atom_site_fract_x
_atom_site_fract_y
_atom_site_fract_z
_atom_site_U_iso_or_equiv
_atom_site_adp_type
_atom_site_occupancy
_atom_site_site_symmetry_order
_atom_site_calc_flag
_atom_site_refinement_flags_posn
_atom_site_refinement_flags_adp
_atom_site_refinement_flags_occupancy
_atom_site_disorder_assembly
_atom_site_disorder_group
S1 S 0.70771(9) 0.48546(8) 0.85212(8) 0.0696(3) Uani 1 1 d . . . . .
O1 O 0.3011(2) 0.35364(18) 0.76593(16) 0.0552(5) Uani 1 1 d . . . . .
O2 O 0.4617(2) 0.36018(19) 0.88309(16) 0.0612(5) Uani 1 1 d . . . . .
O3 O 0.4900(3) 0.96341(19) 0.67526(16) 0.0723(6) Uani 1 1 d . . . . .
O4 O 0.4365(2) 0.84194(18) 0.91565(16) 0.0574(5) Uani 1 1 d . . . . .
H4 H 0.452095 0.797297 0.981548 0.086 Uiso 1 1 calc GR . . . .
N1 N 0.4374(2) 0.7651(2) 0.67002(17) 0.0452(5) Uani 1 1 d . . . . .
C1 C 0.1810(4) 0.1808(4) 0.7943(4) 0.0966(13) Uani 1 1 d . . . . .
H1A H 0.198719 0.181870 0.713957 0.145 Uiso 1 1 calc GR . . . .
H1B H 0.084508 0.248865 0.807456 0.145 Uiso 1 1 calc GR . . . .
H1C H 0.182283 0.088335 0.835210 0.145 Uiso 1 1 calc GR . . . .
C2 C 0.3005(4) 0.2169(3) 0.8346(3) 0.0676(9) Uani 1 1 d . . . . .
H2A H 0.280485 0.221394 0.914728 0.081 Uiso 1 1 calc R . . . .
H2B H 0.397770 0.145440 0.826190 0.081 Uiso 1 1 calc R . . . .
C3 C 0.3878(3) 0.4133(3) 0.7987(2) 0.0459(6) Uani 1 1 d . . . . .
C4 C 0.3811(3) 0.5463(3) 0.7208(2) 0.0473(6) Uani 1 1 d . . . . .
H4A H 0.332469 0.570158 0.653057 0.057 Uiso 1 1 calc R . . . .
C5 C 0.4415(3) 0.6360(2) 0.7418(2) 0.0409(6) Uani 1 1 d . . . . .
C6 C 0.4499(3) 0.7261(3) 0.4686(2) 0.0567(7) Uani 1 1 d . . . . .
H6A H 0.530200 0.753589 0.421706 0.068 Uiso 1 1 calc R . . . .
H6B H 0.490278 0.627963 0.507726 0.068 Uiso 1 1 calc R . . . .
C7 C 0.3788(3) 0.8219(3) 0.5547(2) 0.0512(7) Uani 1 1 d . . . . .
H7 H 0.403120 0.908976 0.524314 0.061 Uiso 1 1 calc R . . . .
C8 C 0.2099(4) 0.8623(3) 0.5504(3) 0.0737(9) Uani 1 1 d . . . . .
H8A H 0.172019 0.793637 0.603665 0.088 Uiso 1 1 calc R . . . .
H8B H 0.158124 0.955074 0.567167 0.088 Uiso 1 1 calc R . . . .
C9 C 0.1920(5) 0.8618(5) 0.4285(3) 0.1061(14) Uani 1 1 d . . . . .
H9A H 0.099336 0.845016 0.422189 0.127 Uiso 1 1 calc R . . . .
H9B H 0.189469 0.951721 0.378884 0.127 Uiso 1 1 calc R . . . .
C10 C 0.3222(5) 0.7480(5) 0.3973(4) 0.1092(15) Uani 1 1 d . . . . .
H10A H 0.350848 0.772514 0.316840 0.131 Uiso 1 1 calc R . . . .
H10B H 0.297694 0.661715 0.410880 0.131 Uiso 1 1 calc R . . . .
C11 C 0.4872(3) 0.8458(3) 0.7196(2) 0.0509(7) Uani 1 1 d . . . . .
C12 C 0.5381(3) 0.7643(3) 0.8393(2) 0.0456(6) Uani 1 1 d . . . . .
C13 C 0.5213(3) 0.6198(2) 0.8468(2) 0.0433(6) Uani 1 1 d . . . . .
H13 H 0.459747 0.596763 0.915662 0.052 Uiso 1 1 calc R . . . .
C14 C 0.7005(3) 0.7442(3) 0.8498(2) 0.0513(7) Uani 1 1 d . . . . .
C15 C 0.7970(3) 0.6077(3) 0.8546(3) 0.0626(8) Uani 1 1 d . . . . .
C16 C 0.9504(4) 0.5751(5) 0.8627(4) 0.0952(12) Uani 1 1 d . . . . .
H16 H 1.015911 0.483263 0.865609 0.114 Uiso 1 1 calc R . . . .
C17 C 1.0035(5) 0.6808(6) 0.8664(4) 0.1032(14) Uani 1 1 d . . . . .
H17 H 1.106420 0.659018 0.871802 0.124 Uiso 1 1 calc R . . . .
C18 C 0.9100(5) 0.8192(5) 0.8624(3) 0.0866(12) Uani 1 1 d . . . . .
C19 C 0.7559(4) 0.8498(4) 0.8538(2) 0.0697(9) Uani 1 1 d . . . . .
H19 H 0.690248 0.941691 0.850695 0.084 Uiso 1 1 calc R . . . .
C20 C 0.9720(6) 0.9333(6) 0.8675(4) 0.132(2) Uani 1 1 d . . . . .
H20A H 1.017819 0.962362 0.794192 0.198 Uiso 1 1 calc GR . . . .
H20B H 1.046144 0.897254 0.924126 0.198 Uiso 1 1 calc GR . . . .
H20C H 0.891639 1.012735 0.887285 0.198 Uiso 1 1 calc GR . . . .

loop_
_atom_site_aniso_label
_atom_site_aniso_U_11
_atom_site_aniso_U_22
_atom_site_aniso_U_33
_atom_site_aniso_U_23
_atom_site_aniso_U_13
_atom_site_aniso_U_12
S1 0.0653(5) 0.0478(4) 0.0968(7) -0.0165(4) -0.0251(4) -0.0118(4)
O1 0.0722(12) 0.0501(10) 0.0544(11) -0.0029(9) -0.0061(9) -0.0384(10)
O2 0.0891(14) 0.0514(11) 0.0514(12) 0.0072(9) -0.0174(11) -0.0405(10)
O3 0.1268(19) 0.0452(11) 0.0538(12) 0.0066(10) -0.0164(12) -0.0466(12)
O4 0.0784(13) 0.0436(10) 0.0444(11) -0.0056(9) -0.0014(10) -0.0162(9)
N1 0.0642(14) 0.0385(11) 0.0357(12) 0.0019(9) -0.0063(10) -0.0254(10)
C1 0.107(3) 0.073(2) 0.134(4) -0.011(2) -0.015(3) -0.063(2)
C2 0.101(2) 0.0523(17) 0.0643(19) -0.0001(15) -0.0046(17) -0.0512(17)
C3 0.0570(16) 0.0423(14) 0.0431(15) -0.0064(12) 0.0002(13) -0.0251(12)
C4 0.0594(16) 0.0448(14) 0.0423(15) 0.0014(12) -0.0093(12) -0.0275(13)
C5 0.0472(14) 0.0363(13) 0.0370(13) 0.0004(11) -0.0008(11) -0.0172(11)
C6 0.0684(18) 0.0583(17) 0.0414(15) -0.0049(13) -0.0009(13) -0.0229(14)
C7 0.0714(18) 0.0421(14) 0.0361(14) 0.0052(12) -0.0075(13) -0.0215(13)
C8 0.072(2) 0.069(2) 0.059(2) -0.0069(16) -0.0093(16) -0.0004(16)
C9 0.088(3) 0.143(4) 0.074(3) -0.025(3) -0.026(2) -0.013(3)
C10 0.094(3) 0.143(4) 0.095(3) -0.064(3) -0.031(2) -0.010(3)
C11 0.0714(18) 0.0383(14) 0.0446(15) -0.0006(12) -0.0039(13) -0.0254(13)
C12 0.0660(17) 0.0370(13) 0.0369(14) -0.0036(11) -0.0027(12) -0.0237(12)
C13 0.0558(15) 0.0387(13) 0.0378(14) 0.0010(11) -0.0048(12) -0.0237(12)
C14 0.0699(18) 0.0584(17) 0.0372(14) -0.0058(12) -0.0020(13) -0.0387(15)
C15 0.0615(19) 0.072(2) 0.0611(19) -0.0176(16) -0.0059(15) -0.0269(16)
C16 0.063(2) 0.120(3) 0.116(3) -0.049(3) -0.009(2) -0.029(2)
C17 0.079(3) 0.163(4) 0.095(3) -0.046(3) 0.004(2) -0.065(3)
C18 0.116(3) 0.139(4) 0.0470(19) -0.014(2) 0.003(2) -0.100(3)
C19 0.107(3) 0.078(2) 0.0451(17) -0.0043(15) -0.0069(17) -0.061(2)
C20 0.187(5) 0.188(5) 0.091(3) -0.013(3) -0.014(3) -0.156(4)

loop_
_atom_type_symbol
_atom_type_description
_atom_type_scat_dispersion_real
_atom_type_scat_dispersion_imag
_atom_type_scat_source
C C 0.0033 0.0016 'International Tables Vol C Tables 4.2.6.8 and 6.1.1.4'
H H 0.0000 0.0000 'International Tables Vol C Tables 4.2.6.8 and 6.1.1.4'
N N 0.0061 0.0033 'International Tables Vol C Tables 4.2.6.8 and 6.1.1.4'
O O 0.0106 0.0060 'International Tables Vol C Tables 4.2.6.8 and 6.1.1.4'
S S 0.1246 0.1234 'International Tables Vol C Tables 4.2.6.8 and 6.1.1.4'

loop_
_geom_angle_atom_site_label_1
_geom_angle_atom_site_label_2
_geom_angle_atom_site_label_3
_geom_angle
_geom_angle_site_symmetry_1
_geom_angle_site_symmetry_3
_geom_angle_publ_flag
C15 S1 C13 92.53(13) . . ?
C3 O1 C2 116.9(2) . . ?
C12 O4 H4 109.5 . . ?
C5 N1 C7 127.1(2) . . ?
C11 N1 C5 113.0(2) . . ?
C11 N1 C7 119.8(2) . . ?
H1A C1 H1B 109.5 . . ?
H1A C1 H1C 109.5 . . ?
H1B C1 H1C 109.5 . . ?
C2 C1 H1A 109.5 . . ?
C2 C1 H1B 109.5 . . ?
C2 C1 H1C 109.5 . . ?
O1 C2 C1 107.8(3) . . ?
O1 C2 H2A 110.1 . . ?
O1 C2 H2B 110.1 . . ?
C1 C2 H2A 110.1 . . ?
C1 C2 H2B 110.1 . . ?
H2A C2 H2B 108.5 . . ?
O1 C3 C4 111.0(2) . . ?
O2 C3 O1 123.0(2) . . ?
O2 C3 C4 126.0(2) . . ?
C3 C4 H4A 118.5 . . ?
C5 C4 C3 123.0(2) . . ?
C5 C4 H4A 118.5 . . ?
N1 C5 C13 107.8(2) . . ?
C4 C5 N1 125.1(2) . . ?
C4 C5 C13 127.1(2) . . ?
H6A C6 H6B 108.9 . . ?
C7 C6 H6A 110.9 . . ?
C7 C6 H6B 110.9 . . ?
C10 C6 H6A 110.9 . . ?
C10 C6 H6B 110.9 . . ?
C10 C6 C7 104.3(3) . . ?
N1 C7 C6 115.2(2) . . ?
N1 C7 H7 106.5 . . ?
N1 C7 C8 115.2(2) . . ?
C6 C7 H7 106.5 . . ?
C8 C7 C6 106.4(2) . . ?
C8 C7 H7 106.5 . . ?
C7 C8 H8A 111.3 . . ?
C7 C8 H8B 111.3 . . ?
H8A C8 H8B 109.2 . . ?
C9 C8 C7 102.4(3) . . ?
C9 C8 H8A 111.3 . . ?
C9 C8 H8B 111.3 . . ?
C8 C9 H9A 110.5 . . ?
C8 C9 H9B 110.5 . . ?
H9A C9 H9B 108.7 . . ?
C10 C9 C8 106.1(3) . . ?
C10 C9 H9A 110.5 . . ?
C10 C9 H9B 110.5 . . ?
C6 C10 H10A 110.0 . . ?
C6 C10 H10B 110.0 . . ?
C9 C10 C6 108.5(3) . . ?
C9 C10 H10A 110.0 . . ?
C9 C10 H10B 110.0 . . ?
H10A C10 H10B 108.4 . . ?
O3 C11 N1 125.1(2) . . ?
O3 C11 C12 125.6(2) . . ?
N1 C11 C12 109.4(2) . . ?
O4 C12 C11 105.5(2) . . ?
O4 C12 C13 113.0(2) . . ?
O4 C12 C14 114.4(2) . . ?
C11 C12 C13 103.2(2) . . ?
C14 C12 C11 110.9(2) . . ?
C14 C12 C13 109.2(2) . . ?
S1 C13 H13 109.8 . . ?
C5 C13 S1 112.53(18) . . ?
C5 C13 C12 105.71(18) . . ?
C5 C13 H13 109.8 . . ?
C12 C13 S1 109.02(17) . . ?
C12 C13 H13 109.8 . . ?
C15 C14 C12 114.6(2) . . ?
C15 C14 C19 120.2(3) . . ?
C19 C14 C12 125.2(3) . . ?
C14 C15 S1 114.4(2) . . ?
C14 C15 C16 120.4(3) . . ?
C16 C15 S1 125.1(3) . . ?
C15 C16 H16 120.7 . . ?
C17 C16 C15 118.6(4) . . ?
C17 C16 H16 120.7 . . ?
C16 C17 H17 118.7 . . ?
C16 C17 C18 122.7(4) . . ?
C18 C17 H17 118.7 . . ?
C17 C18 C19 117.8(3) . . ?
C17 C18 C20 121.3(4) . . ?
C19 C18 C20 120.9(5) . . ?
C14 C19 C18 120.3(4) . . ?
C14 C19 H19 119.9 . . ?
C18 C19 H19 119.9 . . ?
C18 C20 H20A 109.5 . . ?
C18 C20 H20B 109.5 . . ?
C18 C20 H20C 109.5 . . ?
H20A C20 H20B 109.5 . . ?
H20A C20 H20C 109.5 . . ?
H20B C20 H20C 109.5 . . ?

loop_
_geom_bond_atom_site_label_1
_geom_bond_atom_site_label_2
_geom_bond_distance
_geom_bond_site_symmetry_2
_geom_bond_publ_flag
S1 C13 1.823(3) . ?
S1 C15 1.759(3) . ?
O1 C2 1.455(3) . ?
O1 C3 1.334(3) . ?
O2 C3 1.216(3) . ?
O3 C11 1.212(3) . ?
O4 H4 0.8200 . ?
O4 C12 1.416(3) . ?
N1 C5 1.394(3) . ?
N1 C7 1.473(3) . ?
N1 C11 1.370(3) . ?
C1 H1A 0.9600 . ?
C1 H1B 0.9600 . ?
C1 H1C 0.9600 . ?
C1 C2 1.483(4) . ?
C2 H2A 0.9700 . ?
C2 H2B 0.9700 . ?
C3 C4 1.450(3) . ?
C4 H4A 0.9300 . ?
C4 C5 1.335(3) . ?
C5 C13 1.507(3) . ?
C6 H6A 0.9700 . ?
C6 H6B 0.9700 . ?
C6 C7 1.537(4) . ?
C6 C10 1.500(4) . ?
C7 H7 0.9800 . ?
C7 C8 1.513(4) . ?
C8 H8A 0.9700 . ?
C8 H8B 0.9700 . ?
C8 C9 1.505(5) . ?
C9 H9A 0.9700 . ?
C9 H9B 0.9700 . ?
C9 C10 1.457(5) . ?
C10 H10A 0.9700 . ?
C10 H10B 0.9700 . ?
C11 C12 1.529(3) . ?
C12 C13 1.538(3) . ?
C12 C14 1.499(4) . ?
C13 H13 0.9800 . ?
C14 C15 1.379(4) . ?
C14 C19 1.381(4) . ?
C15 C16 1.386(4) . ?
C16 H16 0.9300 . ?
C16 C17 1.366(5) . ?
C17 H17 0.9300 . ?
C17 C18 1.387(6) . ?
C18 C19 1.396(5) . ?
C18 C20 1.508(5) . ?
C19 H19 0.9300 . ?
C20 H20A 0.9600 . ?
C20 H20B 0.9600 . ?
C20 H20C 0.9600 . ?

loop_
_platon_squeeze_void_nr
_platon_squeeze_void_average_x
_platon_squeeze_void_average_y
_platon_squeeze_void_average_z
_platon_squeeze_void_volume
_platon_squeeze_void_count_electrons
_platon_squeeze_void_content
1 0.000 0.500 0.500 197 35 ' '
